data_4310467
loop_
_publ_author_name
'Neil Burford'
'Mark D'eon'
'Paul J. Ragogna'
'Robert McDonald'
'Michael J. Ferguson'

_publ_contact_author_address
;Department of Chemistry
Dalhousie University
Halifax, NS
B3H 4J3, CANADA
;
_publ_contact_author_email Neil.Burford@dal.ca
_publ_contact_author_fax 902-494-1310
_publ_contact_author_name 'Neil Burford'
_publ_contact_author_phone 902-494-1390
_publ_section_title
;
 Synthesis and Structures of Complexes Demonstrating the Coordinative
 Versatility of the 2,4-Diimino-3-phosphinopentene Anion
 (\g-Phosphino-\b-diketiminate)
;
_journal_name_full 'Inorganic Chemistry'
_journal_page_first 734
_journal_page_last 738
_journal_paper_doi 10.1021/ic0351444
_journal_volume 43
_journal_year 2004
_chemical_formula_moiety 'C41 H50 Al Cl2 N2 P'
_chemical_formula_sum 'C41 H50 Al Cl2 N2 P'
_chemical_formula_weight 699.68
_chemical_melting_point 450
_space_group_IT_number 61
_symmetry_cell_setting orthorhombic
_symmetry_Int_Tables_number 61
_symmetry_space_group_name_Hall '-P 2ac 2ab'
_symmetry_space_group_name_H-M 'P b c a'
_atom_sites_solution_hydrogens geom
_atom_sites_solution_primary direct
_atom_sites_solution_secondary difmap
_audit_creation_method SHELXL-97
_cell_angle_alpha 90.00
_cell_angle_beta 90.00
_cell_angle_gamma 90.00
_cell_formula_units_Z 8
_cell_length_a 18.3867(11)
_cell_length_b 20.2465(12)
_cell_length_c 21.2320(13)
_cell_measurement_temperature 193(2)
_cell_measurement_theta_max 25.914
_cell_measurement_theta_min 2.215
_cell_volume 7904.0(8)
_computing_structure_refinement 'SHELXL-97 (Sheldrick, 1997)'
_diffrn_ambient_temperature 193(2)
_diffrn_measured_fraction_theta_full 0.994
_diffrn_measured_fraction_theta_max 0.994
_diffrn_radiation_monochromator graphite
_diffrn_radiation_probe x-ray
_diffrn_radiation_type MoK\a
_diffrn_radiation_wavelength 0.71073
_diffrn_reflns_av_R_equivalents 0.1194
_diffrn_reflns_av_sigmaI/netI 0.0739
_diffrn_reflns_limit_h_max 23
_diffrn_reflns_limit_h_min -22
_diffrn_reflns_limit_k_max 25
_diffrn_reflns_limit_k_min -25
_diffrn_reflns_limit_l_max 26
_diffrn_reflns_limit_l_min -26
_diffrn_reflns_number 48531
_diffrn_reflns_theta_full 26.49
_diffrn_reflns_theta_max 26.49
_diffrn_reflns_theta_min 1.78
_diffrn_source 'fine-focus sealed tube'
_exptl_absorpt_coefficient_mu 0.257
_exptl_absorpt_correction_T_max 0.9674
_exptl_absorpt_correction_T_min 0.9223
_exptl_absorpt_correction_type empirical
_exptl_absorpt_process_details 'SADABS (Sheldrick, 1996)'
_exptl_crystal_colour colourless
_exptl_crystal_density_diffrn 1.176
_exptl_crystal_density_method 'not measured'
_exptl_crystal_description fragment
_exptl_crystal_F_000 2976
_exptl_crystal_size_max 0.32
_exptl_crystal_size_mid 0.16
_exptl_crystal_size_min 0.13
_refine_diff_density_max 0.476
_refine_diff_density_min -0.474
_refine_diff_density_rms 0.056
_refine_ls_extinction_method none
_refine_ls_goodness_of_fit_ref 1.007
_refine_ls_hydrogen_treatment mixed
_refine_ls_matrix_type full
_refine_ls_number_parameters 424
_refine_ls_number_reflns 8131
_refine_ls_number_restraints 0
_refine_ls_restrained_S_all 1.007
_refine_ls_R_factor_all 0.1092
_refine_ls_R_factor_gt 0.0564
_refine_ls_shift/su_max 0.001
_refine_ls_shift/su_mean 0.000
_refine_ls_structure_factor_coef Fsqd
_refine_ls_weighting_details 'calc w=1/[\s^2^(Fo^2^)+(0.0531P)^2^+4.2710P] where P=(Fo^2^+2Fc^2^)/3'
_refine_ls_weighting_scheme calc
_refine_ls_wR_factor_gt 0.1175
_refine_ls_wR_factor_ref 0.1380
_reflns_number_gt 5024
_reflns_number_total 8131
_reflns_threshold_expression >2sigma(I)
_cod_data_source_file ic0351444si20031001_094042.cif
_cod_data_source_block dal0386
_cod_database_code 4310467

loop_
_symmetry_equiv_pos_as_xyz
'x, y, z'
'-x+1/2, -y, z+1/2'
'-x, y+1/2, -z+1/2'
'x+1/2, -y+1/2, -z'
'-x, -y, -z'
'x-1/2, y, -z-1/2'
'x, -y-1/2, z-1/2'
'-x-1/2, y-1/2, z'

loop_
_atom_site_label
_atom_site_type_symbol
_atom_site_fract_x
_atom_site_fract_y
_atom_site_fract_z
_atom_site_U_iso_or_equiv
_atom_site_adp_type
_atom_site_occupancy
_atom_site_symmetry_multiplicity
_atom_site_calc_flag
_atom_site_refinement_flags
_atom_site_disorder_assembly
_atom_site_disorder_group
Cl1 Cl 0.74228(5) 0.18334(5) 0.62053(4) 0.0527(3) Uani 1 1 d . . .
Cl2 Cl 0.70801(6) 0.07625(4) 0.74684(4) 0.0607(3) Uani 1 1 d . . .
P P 0.47807(4) 0.22264(4) 0.54012(3) 0.02547(17) Uani 1 1 d . . .
Al Al 0.66201(5) 0.13521(4) 0.67583(4) 0.0288(2) Uani 1 1 d . . .
N1 N 0.60269(12) 0.08579(11) 0.62271(10) 0.0249(5) Uani 1 1 d . . .
N2 N 0.59266(12) 0.19599(10) 0.70347(10) 0.0242(5) Uani 1 1 d . . .
C1 C 0.51279(16) 0.08084(14) 0.53774(14) 0.0326(7) Uani 1 1 d . . .
H1A H 0.5342 0.0368 0.5329 0.039 Uiso 1 1 calc R . .
H1B H 0.5182 0.1056 0.4983 0.039 Uiso 1 1 calc R . .
H1C H 0.4610 0.0766 0.5479 0.039 Uiso 1 1 calc R . .
C2 C 0.55114(15) 0.11724(13) 0.59026(12) 0.0243(6) Uani 1 1 d . . .
C3 C 0.52761(14) 0.18252(13) 0.60434(12) 0.0239(6) Uani 1 1 d . . .
C4 C 0.54025(15) 0.21470(13) 0.66347(12) 0.0252(6) Uani 1 1 d . . .
C5 C 0.49209(16) 0.27120(14) 0.68270(13) 0.0327(7) Uani 1 1 d . . .
H5A H 0.5079 0.2881 0.7237 0.039 Uiso 1 1 calc R . .
H5B H 0.4417 0.2558 0.6857 0.039 Uiso 1 1 calc R . .
H5C H 0.4953 0.3065 0.6512 0.039 Uiso 1 1 calc R . .
C11 C 0.61704(16) 0.01619(13) 0.60922(13) 0.0289(7) Uani 1 1 d . . .
C12 C 0.66210(17) -0.00172(14) 0.55925(14) 0.0332(7) Uani 1 1 d . . .
C13 C 0.67295(19) -0.06912(15) 0.54793(15) 0.0421(8) Uani 1 1 d . . .
H13 H 0.7031 -0.0826 0.5140 0.050 Uiso 1 1 calc R . .
C14 C 0.6407(2) -0.11572(16) 0.58516(16) 0.0483(9) Uani 1 1 d . . .
H14 H 0.6483 -0.1612 0.5766 0.058 Uiso 1 1 calc R . .
C15 C 0.5974(2) -0.09748(15) 0.63477(16) 0.0457(9) Uani 1 1 d . . .
H15 H 0.5751 -0.1306 0.6599 0.055 Uiso 1 1 calc R . .
C16 C 0.58547(18) -0.03154(14) 0.64893(14) 0.0353(7) Uani 1 1 d . . .
C17 C 0.69947(18) 0.04814(15) 0.51651(15) 0.0397(8) Uani 1 1 d . . .
H17 H 0.6820 0.0932 0.5285 0.048 Uiso 1 1 calc R . .
C17A C 0.7816(2) 0.04611(19) 0.5264(2) 0.0635(11) Uani 1 1 d . . .
H17A H 0.7927 0.0536 0.5710 0.076 Uiso 1 1 calc R . .
H17B H 0.8047 0.0806 0.5009 0.076 Uiso 1 1 calc R . .
H17C H 0.8003 0.0028 0.5136 0.076 Uiso 1 1 calc R . .
C17B C 0.6814(3) 0.03728(19) 0.44692(16) 0.0676(12) Uani 1 1 d . . .
H17D H 0.6285 0.0387 0.4411 0.081 Uiso 1 1 calc R . .
H17E H 0.6999 -0.0059 0.4335 0.081 Uiso 1 1 calc R . .
H17F H 0.7041 0.0721 0.4216 0.081 Uiso 1 1 calc R . .
C18 C 0.5378(2) -0.01242(16) 0.70463(15) 0.0473(9) Uani 1 1 d . . .
H18 H 0.5559 0.0311 0.7206 0.057 Uiso 1 1 calc R . .
C18A C 0.4591(2) -0.0029(2) 0.6856(2) 0.0710(12) Uani 1 1 d . . .
H18A H 0.4305 0.0100 0.7226 0.085 Uiso 1 1 calc R . .
H18B H 0.4400 -0.0444 0.6685 0.085 Uiso 1 1 calc R . .
H18C H 0.4559 0.0317 0.6535 0.085 Uiso 1 1 calc R . .
C18B C 0.5436(3) -0.06137(19) 0.75872(18) 0.0817(15) Uani 1 1 d . . .
H18D H 0.5946 -0.0661 0.7711 0.098 Uiso 1 1 calc R . .
H18E H 0.5245 -0.1043 0.7453 0.098 Uiso 1 1 calc R . .
H18F H 0.5152 -0.0452 0.7946 0.098 Uiso 1 1 calc R . .
C21 C 0.59453(15) 0.22879(14) 0.76507(12) 0.0269(6) Uani 1 1 d . . .
C22 C 0.63734(17) 0.28525(14) 0.77348(13) 0.0335(7) Uani 1 1 d . . .
C23 C 0.63235(19) 0.31807(16) 0.83081(15) 0.0435(8) Uani 1 1 d . . .
H23 H 0.6610 0.3565 0.8376 0.052 Uiso 1 1 calc R . .
C24 C 0.58701(19) 0.29634(16) 0.87803(15) 0.0438(8) Uani 1 1 d . . .
H24 H 0.5838 0.3202 0.9165 0.053 Uiso 1 1 calc R . .
C25 C 0.54660(17) 0.24033(16) 0.86950(14) 0.0381(8) Uani 1 1 d . . .
H25 H 0.5156 0.2255 0.9024 0.046 Uiso 1 1 calc R . .
C26 C 0.55008(16) 0.20457(14) 0.81355(13) 0.0307(7) Uani 1 1 d . . .
C27 C 0.68975(18) 0.31178(15) 0.72389(16) 0.0415(8) Uani 1 1 d . . .
H27 H 0.6802 0.2875 0.6837 0.050 Uiso 1 1 calc R . .
C27A C 0.7679(2) 0.2972(2) 0.74358(18) 0.0601(10) Uani 1 1 d . . .
H27A H 0.7735 0.2498 0.7513 0.072 Uiso 1 1 calc R . .
H27B H 0.7793 0.3217 0.7822 0.072 Uiso 1 1 calc R . .
H27C H 0.8012 0.3109 0.7100 0.072 Uiso 1 1 calc R . .
C27B C 0.6795(2) 0.38547(17) 0.71085(18) 0.0636(11) Uani 1 1 d . . .
H27D H 0.6290 0.3937 0.6981 0.076 Uiso 1 1 calc R . .
H27E H 0.7124 0.3992 0.6770 0.076 Uiso 1 1 calc R . .
H27F H 0.6904 0.4107 0.7491 0.076 Uiso 1 1 calc R . .
C28 C 0.50444(18) 0.14254(16) 0.80768(15) 0.0413(8) Uani 1 1 d . . .
H28 H 0.5139 0.1231 0.7652 0.050 Uiso 1 1 calc R . .
C28A C 0.5274(2) 0.09169(19) 0.85695(19) 0.0700(12) Uani 1 1 d . . .
H28A H 0.5797 0.0833 0.8533 0.084 Uiso 1 1 calc R . .
H28B H 0.5006 0.0504 0.8500 0.084 Uiso 1 1 calc R . .
H28C H 0.5165 0.1086 0.8991 0.084 Uiso 1 1 calc R . .
C28B C 0.4237(2) 0.1562(2) 0.8126(2) 0.0782(14) Uani 1 1 d . . .
H28D H 0.3968 0.1147 0.8082 0.094 Uiso 1 1 calc R . .
H28E H 0.4091 0.1867 0.7791 0.094 Uiso 1 1 calc R . .
H28F H 0.4130 0.1759 0.8537 0.094 Uiso 1 1 calc R . .
C31 C 0.50410(15) 0.30957(14) 0.54769(13) 0.0278(6) Uani 1 1 d . . .
C32 C 0.57748(17) 0.32357(15) 0.54232(15) 0.0403(8) Uani 1 1 d . . .
H32 H 0.6111 0.2885 0.5360 0.048 Uiso 1 1 calc R . .
C33 C 0.60267(19) 0.38784(17) 0.54598(17) 0.0502(9) Uani 1 1 d . . .
H33 H 0.6533 0.3966 0.5434 0.060 Uiso 1 1 calc R . .
C34 C 0.5543(2) 0.43897(16) 0.55338(16) 0.0470(9) Uani 1 1 d . . .
H34 H 0.5715 0.4831 0.5554 0.056 Uiso 1 1 calc R . .
C35 C 0.48150(19) 0.42648(15) 0.55784(15) 0.0422(8) Uani 1 1 d . . .
H35 H 0.4483 0.4620 0.5631 0.051 Uiso 1 1 calc R . .
C36 C 0.45557(17) 0.36193(14) 0.55478(14) 0.0353(7) Uani 1 1 d . . .
H36 H 0.4048 0.3536 0.5575 0.042 Uiso 1 1 calc R . .
C41 C 0.38182(15) 0.21762(14) 0.56167(13) 0.0278(6) Uani 1 1 d . . .
C42 C 0.32955(17) 0.24838(15) 0.52430(15) 0.0385(8) Uani 1 1 d . . .
H42 H 0.3444 0.2768 0.4911 0.046 Uiso 1 1 calc R . .
C43 C 0.25650(18) 0.23807(18) 0.53496(18) 0.0502(9) Uani 1 1 d . . .
H43 H 0.2213 0.2604 0.5100 0.060 Uiso 1 1 calc R . .
C44 C 0.2347(2) 0.1957(2) 0.58154(19) 0.0585(10) Uani 1 1 d . . .
H44 H 0.1843 0.1883 0.5885 0.070 Uiso 1 1 calc R . .
C45 C 0.2846(2) 0.16401(18) 0.61798(18) 0.0527(9) Uani 1 1 d . . .
H45 H 0.2691 0.1342 0.6498 0.063 Uiso 1 1 calc R . .
C46 C 0.35801(17) 0.17539(16) 0.60861(14) 0.0399(8) Uani 1 1 d . . .
H46 H 0.3926 0.1539 0.6348 0.048 Uiso 1 1 calc R . .

loop_
_atom_site_aniso_label
_atom_site_aniso_U_11
_atom_site_aniso_U_22
_atom_site_aniso_U_33
_atom_site_aniso_U_23
_atom_site_aniso_U_13
_atom_site_aniso_U_12
Cl1 0.0366(5) 0.0589(6) 0.0626(6) -0.0202(5) 0.0151(4) -0.0131(4)
Cl2 0.0851(7) 0.0481(5) 0.0489(5) -0.0053(4) -0.0359(5) 0.0201(5)
P 0.0278(4) 0.0255(4) 0.0231(4) 0.0014(3) 0.0004(3) 0.0036(3)
Al 0.0297(5) 0.0286(5) 0.0280(5) -0.0052(4) -0.0058(4) 0.0045(4)
N1 0.0296(13) 0.0221(12) 0.0229(12) -0.0003(10) -0.0016(10) 0.0038(10)
N2 0.0291(13) 0.0225(12) 0.0210(12) -0.0013(10) -0.0002(10) 0.0008(10)
C1 0.0353(17) 0.0276(15) 0.0349(16) -0.0035(13) -0.0084(14) 0.0010(13)
C2 0.0278(15) 0.0229(14) 0.0222(14) 0.0014(11) 0.0040(12) -0.0031(12)
C3 0.0272(15) 0.0220(14) 0.0227(14) 0.0000(11) 0.0021(11) -0.0011(12)
C4 0.0289(16) 0.0212(14) 0.0256(15) -0.0002(11) 0.0023(12) -0.0015(12)
C5 0.0366(17) 0.0351(17) 0.0263(15) -0.0032(13) -0.0011(13) 0.0081(14)
C11 0.0341(17) 0.0229(15) 0.0297(16) -0.0020(12) -0.0084(13) 0.0041(12)
C12 0.0366(17) 0.0300(16) 0.0329(16) -0.0033(13) -0.0093(13) 0.0093(14)
C13 0.056(2) 0.0327(17) 0.0377(18) -0.0125(15) -0.0094(16) 0.0164(16)
C14 0.075(3) 0.0211(16) 0.049(2) -0.0062(15) -0.0152(19) 0.0100(16)
C15 0.069(2) 0.0243(17) 0.043(2) 0.0030(14) -0.0111(18) -0.0026(16)
C16 0.050(2) 0.0227(15) 0.0330(17) -0.0007(13) -0.0067(14) -0.0029(14)
C17 0.047(2) 0.0341(18) 0.0382(18) -0.0023(14) 0.0083(15) 0.0153(15)
C17A 0.052(2) 0.051(2) 0.088(3) 0.001(2) 0.021(2) 0.0136(19)
C17B 0.106(4) 0.059(2) 0.038(2) 0.0031(18) 0.010(2) 0.027(2)
C18 0.074(3) 0.0288(17) 0.0385(19) 0.0014(15) 0.0070(18) -0.0096(17)
C18A 0.074(3) 0.068(3) 0.070(3) -0.005(2) 0.026(2) -0.011(2)
C18B 0.148(5) 0.050(2) 0.047(2) 0.017(2) 0.020(3) -0.007(3)
C21 0.0301(16) 0.0278(15) 0.0228(14) -0.0033(12) -0.0032(12) 0.0049(12)
C22 0.0398(18) 0.0307(17) 0.0301(16) -0.0048(13) -0.0024(13) 0.0016(14)
C23 0.054(2) 0.0354(18) 0.0411(19) -0.0109(15) -0.0041(16) -0.0028(16)
C24 0.058(2) 0.044(2) 0.0291(17) -0.0127(15) -0.0028(16) 0.0056(17)
C25 0.0424(19) 0.045(2) 0.0268(16) -0.0024(14) 0.0052(14) 0.0097(15)
C26 0.0330(17) 0.0326(16) 0.0265(15) 0.0003(13) -0.0018(13) 0.0053(13)
C27 0.049(2) 0.0320(17) 0.0434(19) -0.0056(15) 0.0046(15) -0.0110(15)
C27A 0.051(2) 0.067(3) 0.062(2) -0.011(2) 0.0083(19) -0.019(2)
C27B 0.092(3) 0.040(2) 0.059(3) 0.0002(19) 0.017(2) -0.013(2)
C28 0.047(2) 0.044(2) 0.0329(17) 0.0003(15) 0.0113(15) -0.0080(16)
C28A 0.103(4) 0.048(2) 0.059(3) 0.014(2) 0.007(2) -0.011(2)
C28B 0.048(3) 0.085(3) 0.102(4) -0.003(3) 0.013(2) -0.020(2)
C31 0.0341(17) 0.0258(15) 0.0236(15) 0.0021(12) 0.0021(12) 0.0012(12)
C32 0.0377(18) 0.0323(17) 0.051(2) 0.0038(15) 0.0129(16) 0.0029(14)
C33 0.040(2) 0.041(2) 0.069(3) 0.0073(18) 0.0114(18) -0.0095(16)
C34 0.058(2) 0.0292(18) 0.054(2) 0.0035(16) 0.0040(18) -0.0099(16)
C35 0.053(2) 0.0274(17) 0.046(2) 0.0004(14) -0.0019(16) 0.0072(15)
C36 0.0352(17) 0.0308(16) 0.0399(18) 0.0024(14) -0.0031(14) 0.0037(14)
C41 0.0271(16) 0.0288(16) 0.0276(15) -0.0039(12) 0.0015(12) 0.0012(13)
C42 0.0368(19) 0.0370(18) 0.0418(19) -0.0008(14) -0.0066(14) 0.0035(15)
C43 0.0310(19) 0.052(2) 0.068(3) -0.0083(19) -0.0097(17) 0.0058(16)
C44 0.031(2) 0.065(3) 0.079(3) -0.012(2) 0.0135(19) -0.0060(18)
C45 0.047(2) 0.053(2) 0.057(2) 0.0042(18) 0.0205(18) -0.0062(18)
C46 0.0383(19) 0.0434(19) 0.0380(18) 0.0013(15) 0.0054(14) -0.0002(15)

loop_
_atom_type_symbol
_atom_type_description
_atom_type_scat_dispersion_real
_atom_type_scat_dispersion_imag
_atom_type_scat_source
C C 0.0033 0.0016 'International Tables Vol C Tables 4.2.6.8 and 6.1.1.4'
H H 0.0000 0.0000 'International Tables Vol C Tables 4.2.6.8 and 6.1.1.4'
N N 0.0061 0.0033 'International Tables Vol C Tables 4.2.6.8 and 6.1.1.4'
Al Al 0.0645 0.0514 'International Tables Vol C Tables 4.2.6.8 and 6.1.1.4'
P P 0.1023 0.0942 'International Tables Vol C Tables 4.2.6.8 and 6.1.1.4'
Cl Cl 0.1484 0.1585 'International Tables Vol C Tables 4.2.6.8 and 6.1.1.4'

loop_
_geom_angle_atom_site_label_1
_geom_angle_atom_site_label_2
_geom_angle_atom_site_label_3
_geom_angle
_geom_angle_site_symmetry_1
_geom_angle_site_symmetry_3
_geom_angle_publ_flag
C3 P C41 105.68(12) . . ?
C3 P C31 103.36(12) . . ?
C41 P C31 106.50(13) . . ?
N1 Al N2 98.32(10) . . ?
N1 Al Cl2 111.43(8) . . ?
N2 Al Cl2 115.08(8) . . ?
N1 Al Cl1 108.61(8) . . ?
N2 Al Cl1 110.26(8) . . ?
Cl2 Al Cl1 112.21(6) . . ?
C2 N1 C11 119.2(2) . . ?
C2 N1 Al 118.22(18) . . ?
C11 N1 Al 122.09(17) . . ?
C4 N2 C21 117.0(2) . . ?
C4 N2 Al 118.60(18) . . ?
C21 N2 Al 124.23(17) . . ?
N1 C2 C3 123.5(2) . . ?
N1 C2 C1 118.7(2) . . ?
C3 C2 C1 117.8(2) . . ?
C2 C3 C4 123.9(2) . . ?
C2 C3 P 114.02(19) . . ?
C4 C3 P 122.1(2) . . ?
N2 C4 C3 122.9(2) . . ?
N2 C4 C5 117.8(2) . . ?
C3 C4 C5 119.2(2) . . ?
C12 C11 C16 121.5(3) . . ?
C12 C11 N1 120.5(3) . . ?
C16 C11 N1 118.0(2) . . ?
C11 C12 C13 118.0(3) . . ?
C11 C12 C17 123.4(3) . . ?
C13 C12 C17 118.7(3) . . ?
C14 C13 C12 120.8(3) . . ?
C13 C14 C15 120.7(3) . . ?
C14 C15 C16 121.2(3) . . ?
C15 C16 C11 117.8(3) . . ?
C15 C16 C18 120.3(3) . . ?
C11 C16 C18 121.9(3) . . ?
C12 C17 C17A 110.3(3) . . ?
C12 C17 C17B 112.5(3) . . ?
C17A C17 C17B 110.1(3) . . ?
C18A C18 C18B 110.5(3) . . ?
C18A C18 C16 112.0(3) . . ?
C18B C18 C16 112.4(3) . . ?
C22 C21 C26 121.3(3) . . ?
C22 C21 N2 119.8(2) . . ?
C26 C21 N2 118.8(2) . . ?
C23 C22 C21 117.7(3) . . ?
C23 C22 C27 118.6(3) . . ?
C21 C22 C27 123.7(3) . . ?
C24 C23 C22 121.7(3) . . ?
C25 C24 C23 119.9(3) . . ?
C24 C25 C26 121.3(3) . . ?
C25 C26 C21 118.1(3) . . ?
C25 C26 C28 118.4(3) . . ?
C21 C26 C28 123.5(3) . . ?
C22 C27 C27A 109.8(3) . . ?
C22 C27 C27B 113.0(3) . . ?
C27A C27 C27B 110.7(3) . . ?
C28B C28 C26 112.7(3) . . ?
C28B C28 C28A 110.2(3) . . ?
C26 C28 C28A 110.5(3) . . ?
C32 C31 C36 118.5(3) . . ?
C32 C31 P 116.4(2) . . ?
C36 C31 P 125.0(2) . . ?
C31 C32 C33 121.0(3) . . ?
C34 C33 C32 119.9(3) . . ?
C35 C34 C33 120.2(3) . . ?
C34 C35 C36 120.4(3) . . ?
C35 C36 C31 120.0(3) . . ?
C46 C41 C42 117.9(3) . . ?
C46 C41 P 121.3(2) . . ?
C42 C41 P 120.0(2) . . ?
C43 C42 C41 120.7(3) . . ?
C44 C43 C42 119.9(3) . . ?
C45 C44 C43 120.6(3) . . ?
C44 C45 C46 119.8(3) . . ?
C45 C46 C41 121.0(3) . . ?

loop_
_geom_bond_atom_site_label_1
_geom_bond_atom_site_label_2
_geom_bond_distance
_geom_bond_site_symmetry_2
_geom_bond_publ_flag
Cl1 Al 2.1228(12) . ?
Cl2 Al 2.1007(12) . ?
P C3 1.830(3) . ?
P C41 1.831(3) . ?
P C31 1.831(3) . ?
Al N1 1.861(2) . ?
Al N2 1.867(2) . ?
N1 C2 1.334(3) . ?
N1 C11 1.462(3) . ?
N2 C4 1.339(3) . ?
N2 C21 1.467(3) . ?
C1 C2 1.511(4) . ?
C2 C3 1.423(4) . ?
C3 C4 1.433(4) . ?
C4 C5 1.503(4) . ?
C11 C12 1.394(4) . ?
C11 C16 1.408(4) . ?
C12 C13 1.400(4) . ?
C12 C17 1.521(4) . ?
C13 C14 1.367(5) . ?
C14 C15 1.371(5) . ?
C15 C16 1.386(4) . ?
C16 C18 1.522(4) . ?
C17 C17A 1.526(5) . ?
C17 C17B 1.530(5) . ?
C18 C18A 1.514(5) . ?
C18 C18B 1.521(5) . ?
C21 C22 1.399(4) . ?
C21 C26 1.403(4) . ?
C22 C23 1.390(4) . ?
C22 C27 1.525(4) . ?
C23 C24 1.376(5) . ?
C24 C25 1.368(4) . ?
C25 C26 1.393(4) . ?
C26 C28 1.516(4) . ?
C27 C27A 1.525(5) . ?
C27 C27B 1.529(4) . ?
C28 C28B 1.513(5) . ?
C28 C28A 1.527(5) . ?
C31 C32 1.383(4) . ?
C31 C36 1.394(4) . ?
C32 C33 1.383(4) . ?
C33 C34 1.374(5) . ?
C34 C35 1.365(5) . ?
C35 C36 1.393(4) . ?
C41 C46 1.384(4) . ?
C41 C42 1.393(4) . ?
C42 C43 1.378(4) . ?
C43 C44 1.369(5) . ?
C44 C45 1.361(5) . ?
C45 C46 1.383(4) . ?

loop_
_geom_torsion_atom_site_label_1
_geom_torsion_atom_site_label_2
_geom_torsion_atom_site_label_3
_geom_torsion_atom_site_label_4
_geom_torsion
_geom_torsion_site_symmetry_1
_geom_torsion_site_symmetry_2
_geom_torsion_site_symmetry_3
_geom_torsion_site_symmetry_4
_geom_torsion_publ_flag
N2 Al N1 C2 35.9(2) . . . . ?
Cl2 Al N1 C2 157.07(18) . . . . ?
Cl1 Al N1 C2 -78.8(2) . . . . ?
N2 Al N1 C11 -152.5(2) . . . . ?
Cl2 Al N1 C11 -31.3(2) . . . . ?
Cl1 Al N1 C11 92.8(2) . . . . ?
N1 Al N2 C4 -33.6(2) . . . . ?
Cl2 Al N2 C4 -152.08(18) . . . . ?
Cl1 Al N2 C4 79.8(2) . . . . ?
N1 Al N2 C21 151.1(2) . . . . ?
Cl2 Al N2 C21 32.7(2) . . . . ?
Cl1 Al N2 C21 -95.5(2) . . . . ?
C11 N1 C2 C3 172.9(2) . . . . ?
Al N1 C2 C3 -15.2(3) . . . . ?
C11 N1 C2 C1 -3.9(4) . . . . ?
Al N1 C2 C1 167.95(19) . . . . ?
N1 C2 C3 C4 -18.3(4) . . . . ?
C1 C2 C3 C4 158.6(3) . . . . ?
N1 C2 C3 P 162.4(2) . . . . ?
C1 C2 C3 P -20.8(3) . . . . ?
C41 P C3 C2 102.1(2) . . . . ?
C31 P C3 C2 -146.1(2) . . . . ?
C41 P C3 C4 -77.2(2) . . . . ?
C31 P C3 C4 34.5(2) . . . . ?
C21 N2 C4 C3 -173.8(2) . . . . ?
Al N2 C4 C3 10.6(3) . . . . ?
C21 N2 C4 C5 5.0(4) . . . . ?
Al N2 C4 C5 -170.60(19) . . . . ?
C2 C3 C4 N2 20.9(4) . . . . ?
P C3 C4 N2 -159.8(2) . . . . ?
C2 C3 C4 C5 -157.9(3) . . . . ?
P C3 C4 C5 21.4(3) . . . . ?
C2 N1 C11 C12 82.9(3) . . . . ?
Al N1 C11 C12 -88.7(3) . . . . ?
C2 N1 C11 C16 -98.6(3) . . . . ?
Al N1 C11 C16 89.9(3) . . . . ?
C16 C11 C12 C13 2.5(4) . . . . ?
N1 C11 C12 C13 -179.0(3) . . . . ?
C16 C11 C12 C17 -177.8(3) . . . . ?
N1 C11 C12 C17 0.7(4) . . . . ?
C11 C12 C13 C14 -0.5(5) . . . . ?
C17 C12 C13 C14 179.8(3) . . . . ?
C12 C13 C14 C15 -0.5(5) . . . . ?
C13 C14 C15 C16 -0.5(5) . . . . ?
C14 C15 C16 C11 2.4(5) . . . . ?
C14 C15 C16 C18 -179.4(3) . . . . ?
C12 C11 C16 C15 -3.4(4) . . . . ?
N1 C11 C16 C15 178.0(3) . . . . ?
C12 C11 C16 C18 178.4(3) . . . . ?
N1 C11 C16 C18 -0.2(4) . . . . ?
C11 C12 C17 C17A 112.5(3) . . . . ?
C13 C12 C17 C17A -67.8(4) . . . . ?
C11 C12 C17 C17B -124.1(3) . . . . ?
C13 C12 C17 C17B 55.6(4) . . . . ?
C15 C16 C18 C18A -91.9(4) . . . . ?
C11 C16 C18 C18A 86.3(4) . . . . ?
C15 C16 C18 C18B 33.3(5) . . . . ?
C11 C16 C18 C18B -148.6(3) . . . . ?
C4 N2 C21 C22 -92.2(3) . . . . ?
Al N2 C21 C22 83.2(3) . . . . ?
C4 N2 C21 C26 84.6(3) . . . . ?
Al N2 C21 C26 -100.1(3) . . . . ?
C26 C21 C22 C23 -2.3(4) . . . . ?
N2 C21 C22 C23 174.3(3) . . . . ?
C26 C21 C22 C27 176.6(3) . . . . ?
N2 C21 C22 C27 -6.8(4) . . . . ?
C21 C22 C23 C24 -0.1(5) . . . . ?
C27 C22 C23 C24 -179.0(3) . . . . ?
C22 C23 C24 C25 1.4(5) . . . . ?
C23 C24 C25 C26 -0.3(5) . . . . ?
C24 C25 C26 C21 -2.1(4) . . . . ?
C24 C25 C26 C28 179.3(3) . . . . ?
C22 C21 C26 C25 3.4(4) . . . . ?
N2 C21 C26 C25 -173.3(2) . . . . ?
C22 C21 C26 C28 -178.1(3) . . . . ?
N2 C21 C26 C28 5.3(4) . . . . ?
C23 C22 C27 C27A 72.6(4) . . . . ?
C21 C22 C27 C27A -106.3(3) . . . . ?
C23 C22 C27 C27B -51.6(4) . . . . ?
C21 C22 C27 C27B 129.6(3) . . . . ?
C25 C26 C28 C28B 61.8(4) . . . . ?
C21 C26 C28 C28B -116.7(3) . . . . ?
C25 C26 C28 C28A -62.0(4) . . . . ?
C21 C26 C28 C28A 119.5(3) . . . . ?
C3 P C31 C32 60.0(3) . . . . ?
C41 P C31 C32 171.1(2) . . . . ?
C3 P C31 C36 -123.8(2) . . . . ?
C41 P C31 C36 -12.7(3) . . . . ?
C36 C31 C32 C33 2.1(5) . . . . ?
P C31 C32 C33 178.6(3) . . . . ?
C31 C32 C33 C34 -1.7(5) . . . . ?
C32 C33 C34 C35 0.7(5) . . . . ?
C33 C34 C35 C36 -0.2(5) . . . . ?
C34 C35 C36 C31 0.6(5) . . . . ?
C32 C31 C36 C35 -1.5(4) . . . . ?
P C31 C36 C35 -177.7(2) . . . . ?
C3 P C41 C46 -15.2(3) . . . . ?
C31 P C41 C46 -124.6(2) . . . . ?
C3 P C41 C42 175.2(2) . . . . ?
C31 P C41 C42 65.7(3) . . . . ?
C46 C41 C42 C43 1.5(5) . . . . ?
P C41 C42 C43 171.5(2) . . . . ?
C41 C42 C43 C44 -1.9(5) . . . . ?
C42 C43 C44 C45 0.7(6) . . . . ?
C43 C44 C45 C46 1.0(6) . . . . ?
C44 C45 C46 C41 -1.4(5) . . . . ?
C42 C41 C46 C45 0.1(5) . . . . ?
P C41 C46 C45 -169.7(3) . . . . ?
